data_2022710
loop_
_publ_author_name
'Clapham, Margaret L.'
'Douglas, Christopher J.'

_publ_section_title
;
 Two new cases of polymorphism in diagonally substituted rubrene
 derivatives.
;
_journal_coeditor_code JY2028
_journal_issue 'Pt 4'
_journal_name_full 'Acta crystallographica. Section E, Crystallographic communications'
_journal_page_first 406
_journal_page_last 409
_journal_paper_doi 10.1107/S2056989023002736
_journal_volume 79
_journal_year 2023
_chemical_formula_iupac 'C50 H44'
_chemical_formula_moiety 'C50 H44'
_chemical_formula_sum 'C50 H44'
_chemical_formula_weight 644.85
_chemical_name_common 'tert-Butyl AD Rubrene'
_chemical_name_systematic
;
5,11-Bis(4-<i>tert</i>-butylphenyl)-6,12-diphenyltetracene
;
_space_group_crystal_system monoclinic
_space_group_IT_number 14
_space_group_name_Hall '-P 2ybc'
_space_group_name_H-M_alt 'P 1 21/c 1'
_atom_sites_solution_hydrogens geom
_atom_sites_solution_primary direct
_atom_sites_solution_secondary difmap
_audit_creation_method 'SHELXL-2018/3 (Scheldrick, 2015b)'
_cell_angle_alpha 90
_cell_angle_beta 92.593(2)
_cell_angle_gamma 90
_cell_formula_units_Z 2
_cell_length_a 17.4565(15)
_cell_length_b 7.2014(6)
_cell_length_c 13.9356(12)
_cell_measurement_reflns_used 9738
_cell_measurement_temperature 100(2)
_cell_measurement_theta_max 74.61
_cell_measurement_theta_min 6.65
_cell_volume 1750.1(3)
_computing_cell_refinement
;
SAINT (Bruker, 2016)
;
_computing_data_collection
;
APEX3 (Bruker, 2016)
;
_computing_data_reduction
;
SAINT (Bruker, 2016)
;
_computing_molecular_graphics
;
<i>ShelXle</i> (H\"ubschle <i>et al.</i>,  2011)
;
_computing_publication_material
;
SHELXTL (Sheldrick, 2008)
;
_computing_structure_refinement
;
<i>SHELXL2018/3</i> (Sheldrick, 2015b)
;
_computing_structure_solution
;
<i>SHELXT2014/5</i> (Sheldrick, 2015a)
;
_diffrn_ambient_temperature 100(2)
_diffrn_measured_fraction_theta_full 0.994
_diffrn_measured_fraction_theta_max 0.991
_diffrn_measurement_device_type 'Bruker Photon-II CMOS'
_diffrn_measurement_method '\f and \w scans'
_diffrn_radiation_type CuK\a
_diffrn_radiation_wavelength 1.54178
_diffrn_reflns_av_R_equivalents 0.0341
_diffrn_reflns_av_unetI/netI 0.0244
_diffrn_reflns_limit_h_max 21
_diffrn_reflns_limit_h_min -21
_diffrn_reflns_limit_k_max 8
_diffrn_reflns_limit_k_min -9
_diffrn_reflns_limit_l_max 17
_diffrn_reflns_limit_l_min -17
_diffrn_reflns_number 34891
_diffrn_reflns_theta_full 67.679
_diffrn_reflns_theta_max 74.771
_diffrn_reflns_theta_min 5.072
_exptl_absorpt_coefficient_mu 0.517
_exptl_absorpt_correction_T_max 0.7538
_exptl_absorpt_correction_T_min 0.6198
_exptl_absorpt_correction_type multi-scan
_exptl_absorpt_process_details
;
(SADABS; Krause <i>et al.</i>,  2015)
;
_exptl_crystal_colour red
_exptl_crystal_density_diffrn 1.224
_exptl_crystal_density_method 'not measured'
_exptl_crystal_description block
_exptl_crystal_F_000 688
_exptl_crystal_size_max 0.500
_exptl_crystal_size_mid 0.250
_exptl_crystal_size_min 0.100
_refine_diff_density_max 0.228
_refine_diff_density_min -0.209
_refine_ls_extinction_method none
_refine_ls_goodness_of_fit_ref 1.076
_refine_ls_hydrogen_treatment constr
_refine_ls_matrix_type full
_refine_ls_number_parameters 229
_refine_ls_number_reflns 3549
_refine_ls_number_restraints 0
_refine_ls_restrained_S_all 1.076
_refine_ls_R_factor_all 0.0417
_refine_ls_R_factor_gt 0.0409
_refine_ls_shift/su_max 0.001
_refine_ls_shift/su_mean 0.000
_refine_ls_structure_factor_coef Fsqd
_refine_ls_weighting_details 'w=1/[\s^2^(Fo^2^)+(0.0445P)^2^+0.7175P] where P=(Fo^2^+2Fc^2^)/3'
_refine_ls_weighting_scheme calc
_refine_ls_wR_factor_gt 0.1040
_refine_ls_wR_factor_ref 0.1046
_reflns_number_gt 3431
_reflns_number_total 3549
_reflns_threshold_expression 'I > 2\s(I)'
_cod_data_source_file jy2028sup1.cif
_cod_data_source_block 2
_cod_depositor_comments 'Adding full bibliography for 2022709--2022712.cif.'
_cod_original_sg_symbol_H-M 'P 21/c'
_cod_database_code 2022710
_cod_database_fobs_code 2022710
_shelx_space_group_comment
;
The symmetry employed for this shelxl refinement is uniquely defined
by the following loop, which should always be used as a source of
symmetry information in preference to the above space-group names.
They are only intended as comments.
;
_shelx_estimated_absorpt_t_min 0.782
_shelx_estimated_absorpt_t_max 0.950

loop_
_space_group_symop_operation_xyz
'x, y, z'
'-x, y+1/2, -z+1/2'
'-x, -y, -z'
'x, -y-1/2, z-1/2'

loop_
_atom_site_type_symbol
_atom_site_label
_atom_site_fract_x
_atom_site_fract_y
_atom_site_fract_z
_atom_site_U_iso_or_equiv
_atom_site_adp_type
_atom_site_calc_flag
_atom_site_occupancy
_atom_site_disorder_assembly
_atom_site_disorder_group
C C1 0.54048(6) 0.20094(15) 0.41691(7) 0.0182(2) Uani d 1 . .
C C2 0.58134(6) 0.35267(14) 0.45665(7) 0.0181(2) Uani d 1 . .
C C3 0.54203(6) 0.49972(14) 0.50207(7) 0.0175(2) Uani d 1 . .
C C4 0.58218(6) 0.64679(14) 0.55162(7) 0.0180(2) Uani d 1 . .
C C5 0.54196(6) 0.79852(15) 0.58719(7) 0.0181(2) Uani d 1 . .
C C7 0.54203(6) 1.09596(15) 0.67182(8) 0.0226(2) Uani d 1 . .
H H7 0.569397 1.196553 0.701165 0.027 Uiso calc 1 . .
C C6 0.58095(6) 0.95208(15) 0.63386(7) 0.0209(2) Uani d 1 . .
H H6 0.635417 0.952965 0.638264 0.025 Uiso calc 1 . .
C C9 0.42127(6) 0.95278(15) 0.62588(7) 0.0208(2) Uani d 1 . .
H H9 0.366824 0.954238 0.624903 0.025 Uiso calc 1 . .
C C8 0.46085(6) 1.09637(16) 0.66778(8) 0.0227(2) Uani d 1 . .
H H8 0.433919 1.197268 0.694413 0.027 Uiso calc 1 . .
C C10 0.66605(6) 0.63804(14) 0.58043(8) 0.0195(2) Uani d 1 . .
C C11 0.72187(6) 0.73773(15) 0.53354(8) 0.0230(2) Uani d 1 . .
H H11 0.708001 0.806390 0.477187 0.028 Uiso calc 1 . .
C C12 0.79762(6) 0.73705(17) 0.56887(9) 0.0279(3) Uani d 1 . .
H H12 0.835310 0.804172 0.536078 0.033 Uiso calc 1 . .
C C13 0.81862(6) 0.63895(18) 0.65175(9) 0.0304(3) Uani d 1 . .
H H13 0.870494 0.638778 0.675522 0.036 Uiso calc 1 . .
C C14 0.76359(7) 0.54137(18) 0.69960(9) 0.0291(3) Uani d 1 . .
H H14 0.777466 0.474931 0.756664 0.035 Uiso calc 1 . .
C C15 0.68800(6) 0.54111(16) 0.66375(8) 0.0237(2) Uani d 1 . .
H H15 0.650539 0.473505 0.696692 0.028 Uiso calc 1 . .
C C16 0.66497(6) 0.36066(14) 0.43696(8) 0.0193(2) Uani d 1 . .
C C17 0.68730(6) 0.46152(16) 0.35761(8) 0.0232(2) Uani d 1 . .
H H17 0.650177 0.532606 0.321745 0.028 Uiso calc 1 . .
C C18 0.76253(7) 0.46026(17) 0.32994(8) 0.0267(3) Uani d 1 . .
H H18 0.776043 0.530974 0.275692 0.032 Uiso calc 1 . .
C C19 0.81886(6) 0.35704(16) 0.38025(9) 0.0259(3) Uani d 1 . .
C C20 0.79632(6) 0.25727(16) 0.46023(9) 0.0263(3) Uani d 1 . .
H H20 0.833480 0.187196 0.496597 0.032 Uiso calc 1 . .
C C21 0.72085(6) 0.25820(15) 0.48778(8) 0.0230(2) Uani d 1 . .
H H21 0.707199 0.187879 0.542092 0.028 Uiso calc 1 . .
C C22 0.90252(7) 0.36360(18) 0.35078(11) 0.0349(3) Uani d 1 . .
C C23 0.90723(8) 0.3565(2) 0.24076(12) 0.0470(4) Uani d 1 . .
H H23A 0.961087 0.361075 0.223849 0.071 Uiso calc 1 . .
H H23B 0.879717 0.462884 0.212042 0.071 Uiso calc 1 . .
H H23C 0.883899 0.241031 0.216370 0.071 Uiso calc 1 . .
C C24 0.94952(8) 0.2022(2) 0.39435(14) 0.0507(4) Uani d 1 . .
H H24A 1.001657 0.206593 0.371175 0.076 Uiso calc 1 . .
H H24B 0.925342 0.084236 0.375207 0.076 Uiso calc 1 . .
H H24C 0.951606 0.212450 0.464546 0.076 Uiso calc 1 . .
C C25 0.93705(7) 0.5489(2) 0.38635(12) 0.0426(4) Uani d 1 . .
H H25A 0.990449 0.557346 0.367906 0.064 Uiso calc 1 . .
H H25B 0.935184 0.555463 0.456447 0.064 Uiso calc 1 . .
H H25C 0.907536 0.651923 0.357381 0.064 Uiso calc 1 . .

loop_
_atom_site_aniso_label
_atom_site_aniso_U_11
_atom_site_aniso_U_22
_atom_site_aniso_U_33
_atom_site_aniso_U_12
_atom_site_aniso_U_13
_atom_site_aniso_U_23
C1 0.0205(5) 0.0192(5) 0.0150(5) 0.0013(4) 0.0023(4) 0.0020(4)
C2 0.0189(5) 0.0193(5) 0.0161(5) 0.0008(4) 0.0010(4) 0.0018(4)
C3 0.0187(5) 0.0182(5) 0.0157(5) -0.0004(4) 0.0019(4) 0.0019(4)
C4 0.0185(5) 0.0193(5) 0.0163(5) -0.0011(4) 0.0025(4) 0.0017(4)
C5 0.0205(5) 0.0192(5) 0.0146(5) -0.0014(4) 0.0018(4) 0.0016(4)
C7 0.0293(6) 0.0193(5) 0.0190(5) -0.0030(4) 0.0008(4) -0.0021(4)
C6 0.0225(5) 0.0218(5) 0.0186(5) -0.0029(4) 0.0018(4) 0.0000(4)
C9 0.0224(5) 0.0216(5) 0.0185(5) 0.0032(4) 0.0019(4) 0.0007(4)
C8 0.0296(6) 0.0193(5) 0.0194(5) 0.0038(4) 0.0031(4) -0.0011(4)
C10 0.0189(5) 0.0186(5) 0.0213(5) -0.0002(4) 0.0019(4) -0.0039(4)
C11 0.0225(5) 0.0208(5) 0.0258(5) -0.0011(4) 0.0033(4) -0.0008(4)
C12 0.0209(5) 0.0262(6) 0.0370(6) -0.0038(4) 0.0062(5) -0.0039(5)
C13 0.0183(5) 0.0352(7) 0.0372(7) 0.0007(5) -0.0032(5) -0.0061(5)
C14 0.0253(6) 0.0354(7) 0.0260(6) 0.0042(5) -0.0029(4) 0.0002(5)
C15 0.0219(5) 0.0267(6) 0.0225(5) -0.0001(4) 0.0026(4) -0.0006(4)
C16 0.0186(5) 0.0185(5) 0.0209(5) 0.0000(4) 0.0024(4) -0.0041(4)
C17 0.0229(5) 0.0248(6) 0.0220(5) 0.0008(4) 0.0012(4) 0.0000(4)
C18 0.0267(6) 0.0287(6) 0.0251(6) -0.0028(5) 0.0078(4) 0.0005(5)
C19 0.0207(5) 0.0240(6) 0.0335(6) -0.0017(4) 0.0069(4) -0.0061(5)
C20 0.0202(5) 0.0240(6) 0.0346(6) 0.0026(4) 0.0004(4) -0.0003(5)
C21 0.0218(5) 0.0211(5) 0.0260(5) 0.0003(4) 0.0025(4) 0.0015(4)
C22 0.0222(6) 0.0322(7) 0.0512(8) -0.0016(5) 0.0119(5) -0.0045(6)
C23 0.0356(7) 0.0495(9) 0.0582(9) -0.0060(6) 0.0270(7) -0.0099(7)
C24 0.0228(6) 0.0454(9) 0.0853(12) 0.0066(6) 0.0168(7) 0.0058(8)
C25 0.0235(6) 0.0416(8) 0.0635(9) -0.0067(6) 0.0108(6) -0.0067(7)

loop_
_atom_type_symbol
_atom_type_description
_atom_type_scat_dispersion_real
_atom_type_scat_dispersion_imag
_atom_type_scat_source
C C 0.0181 0.0091 'International Tables Vol C Tables 4.2.6.8 and 6.1.1.4'
H H 0.0000 0.0000 'International Tables Vol C Tables 4.2.6.8 and 6.1.1.4'

loop_
_geom_angle_atom_site_label_1
_geom_angle_atom_site_label_2
_geom_angle_atom_site_label_3
_geom_angle_site_symmetry_1
_geom_angle_site_symmetry_3
_geom_angle
_geom_angle_publ_flag
C2 C1 C9 . 3_666 121.73(9) ?
C2 C1 C5 . 3_666 120.20(9) ?
C9 C1 C5 3_666 3_666 117.96(9) ?
C1 C2 C3 . . 120.45(9) ?
C1 C2 C16 . . 116.05(9) ?
C3 C2 C16 . . 123.04(9) ?
C2 C3 C4 . . 121.94(9) ?
C2 C3 C3 . 3_666 119.06(11) ?
C4 C3 C3 . 3_666 118.99(11) ?
C5 C4 C3 . . 120.37(9) ?
C5 C4 C10 . . 115.85(9) ?
C3 C4 C10 . . 123.26(9) ?
C4 C5 C1 . 3_666 120.31(9) ?
C4 C5 C6 . . 121.66(9) ?
C1 C5 C6 3_666 . 117.92(9) ?
C6 C7 C8 . . 120.21(10) ?
C6 C7 H7 . . 119.9 ?
C8 C7 H7 . . 119.9 ?
C7 C6 C5 . . 121.83(10) ?
C7 C6 H6 . . 119.1 ?
C5 C6 H6 . . 119.1 ?
C8 C9 C1 . 3_666 121.83(10) ?
C8 C9 H9 . . 119.1 ?
C1 C9 H9 3_666 . 119.1 ?
C9 C8 C7 . . 120.23(10) ?
C9 C8 H8 . . 119.9 ?
C7 C8 H8 . . 119.9 ?
C15 C10 C11 . . 118.43(10) ?
C15 C10 C4 . . 118.15(9) ?
C11 C10 C4 . . 123.08(10) ?
C12 C11 C10 . . 120.35(11) ?
C12 C11 H11 . . 119.8 ?
C10 C11 H11 . . 119.8 ?
C13 C12 C11 . . 120.49(11) ?
C13 C12 H12 . . 119.8 ?
C11 C12 H12 . . 119.8 ?
C14 C13 C12 . . 119.71(11) ?
C14 C13 H13 . . 120.1 ?
C12 C13 H13 . . 120.1 ?
C13 C14 C15 . . 119.70(11) ?
C13 C14 H14 . . 120.1 ?
C15 C14 H14 . . 120.1 ?
C14 C15 C10 . . 121.31(11) ?
C14 C15 H15 . . 119.3 ?
C10 C15 H15 . . 119.3 ?
C21 C16 C17 . . 117.75(10) ?
C21 C16 C2 . . 123.57(10) ?
C17 C16 C2 . . 118.37(9) ?
C18 C17 C16 . . 121.35(10) ?
C18 C17 H17 . . 119.3 ?
C16 C17 H17 . . 119.3 ?
C17 C18 C19 . . 121.25(11) ?
C17 C18 H18 . . 119.4 ?
C19 C18 H18 . . 119.4 ?
C18 C19 C20 . . 117.20(10) ?
C18 C19 C22 . . 120.40(11) ?
C20 C19 C22 . . 122.32(11) ?
C21 C20 C19 . . 121.52(11) ?
C21 C20 H20 . . 119.2 ?
C19 C20 H20 . . 119.2 ?
C20 C21 C16 . . 120.93(10) ?
C20 C21 H21 . . 119.5 ?
C16 C21 H21 . . 119.5 ?
C24 C22 C19 . . 111.67(11) ?
C24 C22 C25 . . 109.61(12) ?
C19 C22 C25 . . 107.72(10) ?
C24 C22 C23 . . 108.52(12) ?
C19 C22 C23 . . 111.08(11) ?
C25 C22 C23 . . 108.18(12) ?
C22 C23 H23A . . 109.5 ?
C22 C23 H23B . . 109.5 ?
H23A C23 H23B . . 109.5 ?
C22 C23 H23C . . 109.5 ?
H23A C23 H23C . . 109.5 ?
H23B C23 H23C . . 109.5 ?
C22 C24 H24A . . 109.5 ?
C22 C24 H24B . . 109.5 ?
H24A C24 H24B . . 109.5 ?
C22 C24 H24C . . 109.5 ?
H24A C24 H24C . . 109.5 ?
H24B C24 H24C . . 109.5 ?
C22 C25 H25A . . 109.5 ?
C22 C25 H25B . . 109.5 ?
H25A C25 H25B . . 109.5 ?
C22 C25 H25C . . 109.5 ?
H25A C25 H25C . . 109.5 ?
H25B C25 H25C . . 109.5 ?

loop_
_geom_bond_atom_site_label_1
_geom_bond_atom_site_label_2
_geom_bond_site_symmetry_2
_geom_bond_distance
_geom_bond_publ_flag
C1 C2 . 1.4049(15) ?
C1 C9 3_666 1.4362(15) ?
C1 C5 3_666 1.4378(14) ?
C2 C3 . 1.4256(14) ?
C2 C16 . 1.4986(14) ?
C3 C4 . 1.4304(14) ?
C3 C3 3_666 1.4659(19) ?
C4 C5 . 1.4014(15) ?
C4 C10 . 1.5018(14) ?
C5 C6 . 1.4384(15) ?
C7 C6 . 1.3592(16) ?
C7 C8 . 1.4157(16) ?
C7 H7 . 0.9500 ?
C6 H6 . 0.9500 ?
C9 C8 . 1.3605(16) ?
C9 H9 . 0.9500 ?
C8 H8 . 0.9500 ?
C10 C15 . 1.3935(16) ?
C10 C11 . 1.3963(15) ?
C11 C12 . 1.3900(16) ?
C11 H11 . 0.9500 ?
C12 C13 . 1.3890(18) ?
C12 H12 . 0.9500 ?
C13 C14 . 1.3854(18) ?
C13 H13 . 0.9500 ?
C14 C15 . 1.3897(16) ?
C14 H14 . 0.9500 ?
C15 H15 . 0.9500 ?
C16 C21 . 1.3910(15) ?
C16 C17 . 1.3934(15) ?
C17 C18 . 1.3854(15) ?
C17 H17 . 0.9500 ?
C18 C19 . 1.3959(17) ?
C18 H18 . 0.9500 ?
C19 C20 . 1.3975(17) ?
C19 C22 . 1.5356(15) ?
C20 C21 . 1.3888(15) ?
C20 H20 . 0.9500 ?
C21 H21 . 0.9500 ?
C22 C24 . 1.532(2) ?
C22 C25 . 1.5369(19) ?
C22 C23 . 1.540(2) ?
C23 H23A . 0.9800 ?
C23 H23B . 0.9800 ?
C23 H23C . 0.9800 ?
C24 H24A . 0.9800 ?
C24 H24B . 0.9800 ?
C24 H24C . 0.9800 ?
C25 H25A . 0.9800 ?
C25 H25B . 0.9800 ?
C25 H25C . 0.9800 ?

loop_
_geom_torsion_atom_site_label_1
_geom_torsion_atom_site_label_2
_geom_torsion_atom_site_label_3
_geom_torsion_atom_site_label_4
_geom_torsion_site_symmetry_1
_geom_torsion_site_symmetry_2
_geom_torsion_site_symmetry_3
_geom_torsion_site_symmetry_4
_geom_torsion
_geom_torsion_publ_flag
C9 C1 C2 C3 3_666 . . . -177.47(9) ?
C5 C1 C2 C3 3_666 . . . 6.42(15) ?
C9 C1 C2 C16 3_666 . . . 10.12(14) ?
C5 C1 C2 C16 3_666 . . . -165.98(9) ?
C1 C2 C3 C4 . . . . 173.65(9) ?
C16 C2 C3 C4 . . . . -14.50(15) ?
C1 C2 C3 C3 . . . 3_666 -6.33(17) ?
C16 C2 C3 C3 . . . 3_666 165.53(11) ?
C2 C3 C4 C5 . . . . 173.66(9) ?
C3 C3 C4 C5 3_666 . . . -6.37(17) ?
C2 C3 C4 C10 . . . . -14.88(15) ?
C3 C3 C4 C10 3_666 . . . 165.09(11) ?
C3 C4 C5 C1 . . . 3_666 6.43(15) ?
C10 C4 C5 C1 . . . 3_666 -165.64(9) ?
C3 C4 C5 C6 . . . . -177.43(9) ?
C10 C4 C5 C6 . . . . 10.50(14) ?
C8 C7 C6 C5 . . . . 1.16(16) ?
C4 C5 C6 C7 . . . . -177.35(10) ?
C1 C5 C6 C7 3_666 . . . -1.12(15) ?
C1 C9 C8 C7 3_666 . . . -1.19(16) ?
C6 C7 C8 C9 . . . . 0.01(16) ?
C5 C4 C10 C15 . . . . 90.96(12) ?
C3 C4 C10 C15 . . . . -80.85(13) ?
C5 C4 C10 C11 . . . . -82.23(13) ?
C3 C4 C10 C11 . . . . 105.95(12) ?
C15 C10 C11 C12 . . . . 0.99(16) ?
C4 C10 C11 C12 . . . . 174.17(10) ?
C10 C11 C12 C13 . . . . -0.69(17) ?
C11 C12 C13 C14 . . . . -0.11(18) ?
C12 C13 C14 C15 . . . . 0.59(18) ?
C13 C14 C15 C10 . . . . -0.28(18) ?
C11 C10 C15 C14 . . . . -0.51(16) ?
C4 C10 C15 C14 . . . . -174.03(10) ?
C1 C2 C16 C21 . . . . -80.56(13) ?
C3 C2 C16 C21 . . . . 107.25(12) ?
C1 C2 C16 C17 . . . . 92.84(12) ?
C3 C2 C16 C17 . . . . -79.35(13) ?
C21 C16 C17 C18 . . . . 0.01(16) ?
C2 C16 C17 C18 . . . . -173.78(10) ?
C16 C17 C18 C19 . . . . 0.32(18) ?
C17 C18 C19 C20 . . . . -0.80(17) ?
C17 C18 C19 C22 . . . . -177.59(11) ?
C18 C19 C20 C21 . . . . 0.98(17) ?
C22 C19 C20 C21 . . . . 177.71(11) ?
C19 C20 C21 C16 . . . . -0.68(18) ?
C17 C16 C21 C20 . . . . 0.16(16) ?
C2 C16 C21 C20 . . . . 173.60(10) ?
C18 C19 C22 C24 . . . . -163.48(12) ?
C20 C19 C22 C24 . . . . 19.89(18) ?
C18 C19 C22 C25 . . . . 76.12(15) ?
C20 C19 C22 C25 . . . . -100.51(14) ?
C18 C19 C22 C23 . . . . -42.19(16) ?
C20 C19 C22 C23 . . . . 141.18(13) ?
